data_1556450
loop_
_publ_author_name
'Marshall, G.'
'Wooles, A.J.'
'Mills, D.P.'
'Lewis, W.'
'Blake, A.J.'
'Liddle, S.T.'

_publ_section_title
;
 Synthesis and Characterisation of Lanthanide N-Trimethylsilyl and
 -Mesityl Functionalised Bis(iminophosphorano)methanides and
 -Methanediides
;
_journal_name_full Inorganics
_journal_page_first 46
_journal_page_last 69
_journal_paper_doi 10.3390/inorganics1010046
_journal_volume 1
_journal_year 2013
_chemical_formula_moiety 'C35 H47 I2 N2 Nd O P2 Si2, C7 H8'
_chemical_formula_sum 'C42 H55 I2 N2 Nd O P2 Si2'
_chemical_formula_weight 1120.04
_space_group_IT_number 2
_space_group_name_Hall '-P 1'
_space_group_name_H-M_alt 'P -1'
_symmetry_cell_setting triclinic
_symmetry_space_group_name_Hall '-P 1'
_symmetry_space_group_name_H-M 'P -1'
_atom_sites_solution_hydrogens 'geom, Me from difmap'
_atom_sites_solution_primary direct
_atom_sites_solution_secondary difmap
_cell_angle_alpha 106.347(5)
_cell_angle_beta 96.476(4)
_cell_angle_gamma 98.785(4)
_cell_formula_units_Z 2
_cell_length_a 9.839(2)
_cell_length_b 12.426(3)
_cell_length_c 19.947(5)
_cell_measurement_reflns_used 10939
_cell_measurement_temperature 90(2)
_cell_measurement_theta_max 27.5
_cell_measurement_theta_min 2.22
_cell_volume 2281.3(9)
_computing_cell_refinement 'Bruker SAINT version 6.36A (Bruker, 2000)'
_computing_data_collection 'Bruker SMART version 5.625 (Bruker, 2001)'
_computing_data_reduction 'Bruker SAINT; SHELXTL (Sheldrick, 2008)'
_computing_molecular_graphics 'SHELXTL (Sheldrick, 2008)'
_computing_structure_refinement 'SHELXL97 (Sheldrick, 2008)'
_computing_structure_solution 'SHELXTL (Sheldrick, 2008)'
_diffrn_ambient_temperature 90(2)
_diffrn_measured_fraction_theta_full 0.981
_diffrn_measured_fraction_theta_max 0.976
_diffrn_measurement_device_type 'Bruker SMART APEX CCD diffractometer'
_diffrn_measurement_method '\w rotation with narrow frames'
_diffrn_radiation_monochromator graphite
_diffrn_radiation_source 'normal-focus sealed tube'
_diffrn_radiation_type MoK\a
_diffrn_radiation_wavelength 0.71073
_diffrn_reflns_av_R_equivalents 0.0267
_diffrn_reflns_av_sigmaI/netI 0.0448
_diffrn_reflns_limit_h_max 12
_diffrn_reflns_limit_h_min -12
_diffrn_reflns_limit_k_max 16
_diffrn_reflns_limit_k_min -16
_diffrn_reflns_limit_l_max 25
_diffrn_reflns_limit_l_min -25
_diffrn_reflns_number 20251
_diffrn_reflns_theta_full 27.50
_diffrn_reflns_theta_max 27.55
_diffrn_reflns_theta_min 2.12
_diffrn_standards_decay_% 0
_diffrn_standards_interval_count .
_diffrn_standards_number 0
_exptl_absorpt_coefficient_mu 2.647
_exptl_absorpt_correction_T_max 0.43
_exptl_absorpt_correction_T_min 0.327
_exptl_absorpt_correction_type multi-scan
_exptl_absorpt_process_details 'SADABS 2007/2'
_exptl_crystal_colour blue
_exptl_crystal_density_diffrn 1.631
_exptl_crystal_density_method 'not measured'
_exptl_crystal_description lath
_exptl_crystal_F_000 1106
_exptl_crystal_size_max 0.06
_exptl_crystal_size_mid 0.04
_exptl_crystal_size_min 0.02
_refine_diff_density_max 1.497
_refine_diff_density_min -0.814
_refine_diff_density_rms 0.136
_refine_ls_extinction_method none
_refine_ls_goodness_of_fit_ref 1.305
_refine_ls_hydrogen_treatment constr
_refine_ls_matrix_type full
_refine_ls_number_parameters 476
_refine_ls_number_reflns 10266
_refine_ls_number_restraints 0
_refine_ls_restrained_S_all 1.305
_refine_ls_R_factor_all 0.0505
_refine_ls_R_factor_gt 0.0461
_refine_ls_shift/su_max 0.001
_refine_ls_shift/su_mean 0.000
_refine_ls_structure_factor_coef Fsqd
_refine_ls_weighting_details 'calc w=1/[\s^2^(Fo^2^)+(0.0155P)^2^+6.5922P] where P=(Fo^2^+2Fc^2^)/3'
_refine_ls_weighting_scheme calc
_refine_ls_wR_factor_gt 0.0898
_refine_ls_wR_factor_ref 0.0915
_reflns_number_gt 9590
_reflns_number_total 10266
_reflns_threshold_expression I>2\s(I)
_cod_data_source_file inorganics-01-00046-s001.cif
_cod_data_source_block 1a
_cod_depositor_comments
;
The following automatic conversions were performed:

data item '_symmetry_cell_setting' value 'Triclinic' was changed to
'triclinic' in accordance with the built-in table derived from the
CIF Core dictionary named 'cif_core.dic' version 2.4.5 last updated
on 2014-11-21.

Automatic conversion script
Id: cif_fix_values 6909 2019-04-08 15:41:33Z antanas 
;
_cod_database_code 1556450

loop_
_symmetry_equiv_pos_as_xyz
'x, y, z'
'-x, -y, -z'

loop_
_atom_site_label
_atom_site_type_symbol
_atom_site_fract_x
_atom_site_fract_y
_atom_site_fract_z
_atom_site_U_iso_or_equiv
_atom_site_adp_type
_atom_site_occupancy
_atom_site_symmetry_multiplicity
_atom_site_calc_flag
_atom_site_refinement_flags
_atom_site_disorder_assembly
_atom_site_disorder_group
Nd1 Nd 0.01958(3) 0.14785(2) 0.315310(13) 0.01329(6) Uani 1 1 d . . .
I1 I -0.23755(3) 0.02275(3) 0.197569(18) 0.02216(8) Uani 1 1 d . . .
I2 I 0.18402(3) 0.24979(3) 0.470590(17) 0.01998(8) Uani 1 1 d . . .
P1 P 0.27147(12) 0.22726(10) 0.24262(6) 0.0130(2) Uani 1 1 d . . .
P2 P 0.22913(12) -0.01441(10) 0.27047(6) 0.0128(2) Uani 1 1 d . . .
Si1 Si 0.06461(15) 0.38014(12) 0.23125(8) 0.0194(3) Uani 1 1 d . . .
Si2 Si 0.00266(14) -0.12092(12) 0.34226(8) 0.0167(3) Uani 1 1 d . . .
O1 O -0.1515(3) 0.2579(3) 0.37173(19) 0.0189(7) Uani 1 1 d . . .
N1 N 0.1196(4) 0.2616(3) 0.2476(2) 0.0163(8) Uani 1 1 d . . .
N2 N 0.0837(4) -0.0316(3) 0.2996(2) 0.0156(8) Uani 1 1 d . . .
C1 C 0.2889(5) 0.1307(4) 0.2890(3) 0.0144(9) Uani 1 1 d . . .
H1 H 0.3604 0.1633 0.3329 0.017 Uiso 1 1 calc R . .
C2 C 0.2975(5) 0.1718(4) 0.1519(3) 0.0146(9) Uani 1 1 d . . .
C3 C 0.1854(6) 0.1378(4) 0.0961(3) 0.0198(10) Uani 1 1 d . . .
H3 H 0.0934 0.1424 0.1053 0.024 Uiso 1 1 calc R . .
C4 C 0.2093(6) 0.0974(5) 0.0274(3) 0.0249(11) Uani 1 1 d . . .
H4 H 0.1329 0.0731 -0.0106 0.030 Uiso 1 1 calc R . .
C5 C 0.3423(6) 0.0919(5) 0.0131(3) 0.0254(12) Uani 1 1 d . . .
H5 H 0.3573 0.0660 -0.0345 0.030 Uiso 1 1 calc R . .
C6 C 0.4545(6) 0.1241(4) 0.0682(3) 0.0222(11) Uani 1 1 d . . .
H6 H 0.5463 0.1207 0.0583 0.027 Uiso 1 1 calc R . .
C7 C 0.4321(5) 0.1613(4) 0.1377(3) 0.0176(10) Uani 1 1 d . . .
H7 H 0.5078 0.1796 0.1756 0.021 Uiso 1 1 calc R . .
C8 C 0.4110(5) 0.3518(4) 0.2842(3) 0.0157(9) Uani 1 1 d . . .
C9 C 0.4905(5) 0.4043(4) 0.2441(3) 0.0168(10) Uani 1 1 d . . .
H9 H 0.4728 0.3749 0.1939 0.020 Uiso 1 1 calc R . .
C10 C 0.5960(5) 0.4999(4) 0.2776(3) 0.0204(10) Uani 1 1 d . . .
H10 H 0.6495 0.5356 0.2502 0.025 Uiso 1 1 calc R . .
C11 C 0.6223(5) 0.5423(4) 0.3508(3) 0.0189(10) Uani 1 1 d . . .
H11 H 0.6961 0.6054 0.3738 0.023 Uiso 1 1 calc R . .
C12 C 0.5398(5) 0.4919(4) 0.3904(3) 0.0205(10) Uani 1 1 d . . .
H12 H 0.5556 0.5230 0.4406 0.025 Uiso 1 1 calc R . .
C13 C 0.4358(5) 0.3976(4) 0.3579(3) 0.0184(10) Uani 1 1 d . . .
H13 H 0.3809 0.3638 0.3855 0.022 Uiso 1 1 calc R . .
C14 C 0.3538(5) -0.0789(4) 0.3119(3) 0.0147(9) Uani 1 1 d . . .
C15 C 0.3563(6) -0.1935(4) 0.2825(3) 0.0221(11) Uani 1 1 d . . .
H15 H 0.3008 -0.2355 0.2380 0.027 Uiso 1 1 calc R . .
C16 C 0.4400(6) -0.2470(5) 0.3182(3) 0.0249(11) Uani 1 1 d . . .
H16 H 0.4418 -0.3255 0.2977 0.030 Uiso 1 1 calc R . .
C17 C 0.5204(5) -0.1874(5) 0.3830(3) 0.0235(11) Uani 1 1 d . . .
H17 H 0.5759 -0.2250 0.4075 0.028 Uiso 1 1 calc R . .
C18 C 0.5198(5) -0.0721(5) 0.4121(3) 0.0209(11) Uani 1 1 d . . .
H18 H 0.5768 -0.0302 0.4563 0.025 Uiso 1 1 calc R . .
C19 C 0.4375(5) -0.0181(4) 0.3776(3) 0.0177(10) Uani 1 1 d . . .
H19 H 0.4370 0.0607 0.3981 0.021 Uiso 1 1 calc R . .
C20 C 0.2086(5) -0.0880(4) 0.1772(3) 0.0159(9) Uani 1 1 d . . .
C21 C 0.0756(5) -0.1382(4) 0.1379(3) 0.0203(10) Uani 1 1 d . . .
H21 H -0.0046 -0.1329 0.1602 0.024 Uiso 1 1 calc R . .
C22 C 0.0618(6) -0.1960(5) 0.0661(3) 0.0246(11) Uani 1 1 d . . .
H22 H -0.0281 -0.2309 0.0393 0.030 Uiso 1 1 calc R . .
C23 C 0.1785(6) -0.2030(5) 0.0333(3) 0.0254(12) Uani 1 1 d . . .
H23 H 0.1683 -0.2414 -0.0160 0.031 Uiso 1 1 calc R . .
C24 C 0.3105(6) -0.1538(4) 0.0726(3) 0.0239(11) Uani 1 1 d . . .
H24 H 0.3903 -0.1598 0.0501 0.029 Uiso 1 1 calc R . .
C25 C 0.3267(5) -0.0963(4) 0.1442(3) 0.0194(10) Uani 1 1 d . . .
H25 H 0.4172 -0.0626 0.1707 0.023 Uiso 1 1 calc R . .
C26 C 0.1229(7) 0.5055(5) 0.3124(3) 0.0328(14) Uani 1 1 d . . .
H26A H 0.0886 0.4867 0.3527 0.049 Uiso 1 1 calc R . .
H26B H 0.0857 0.5710 0.3052 0.049 Uiso 1 1 calc R . .
H26C H 0.2250 0.5248 0.3219 0.049 Uiso 1 1 calc R . .
C27 C -0.1294(5) 0.3488(5) 0.2096(3) 0.0296(13) Uani 1 1 d . . .
H27A H -0.1599 0.2819 0.1676 0.044 Uiso 1 1 calc R . .
H27B H -0.1616 0.4149 0.2003 0.044 Uiso 1 1 calc R . .
H27C H -0.1688 0.3333 0.2497 0.044 Uiso 1 1 calc R . .
C28 C 0.1368(6) 0.4190(5) 0.1569(3) 0.0296(13) Uani 1 1 d . . .
H28A H 0.2386 0.4286 0.1655 0.044 Uiso 1 1 calc R . .
H28B H 0.1109 0.4906 0.1537 0.044 Uiso 1 1 calc R . .
H28C H 0.0988 0.3581 0.1124 0.044 Uiso 1 1 calc R . .
C29 C -0.1279(5) -0.0433(5) 0.3856(3) 0.0252(12) Uani 1 1 d . . .
H29A H -0.0809 0.0330 0.4160 0.038 Uiso 1 1 calc R . .
H29B H -0.1727 -0.0860 0.4143 0.038 Uiso 1 1 calc R . .
H29C H -0.1986 -0.0362 0.3492 0.038 Uiso 1 1 calc R . .
C30 C -0.0895(6) -0.2604(5) 0.2792(3) 0.0292(13) Uani 1 1 d . . .
H30A H -0.1668 -0.2484 0.2484 0.044 Uiso 1 1 calc R . .
H30B H -0.1259 -0.3109 0.3056 0.044 Uiso 1 1 calc R . .
H30C H -0.0243 -0.2955 0.2503 0.044 Uiso 1 1 calc R . .
C31 C 0.1244(5) -0.1447(5) 0.4133(3) 0.0228(11) Uani 1 1 d . . .
H31A H 0.1907 -0.1896 0.3918 0.034 Uiso 1 1 calc R . .
H31B H 0.0710 -0.1862 0.4400 0.034 Uiso 1 1 calc R . .
H31C H 0.1754 -0.0708 0.4453 0.034 Uiso 1 1 calc R . .
C32 C -0.2992(5) 0.2163(5) 0.3710(3) 0.0237(11) Uani 1 1 d . . .
H32A H -0.3224 0.1318 0.3536 0.028 Uiso 1 1 calc R . .
H32B H -0.3589 0.2470 0.3404 0.028 Uiso 1 1 calc R . .
C33 C -0.3185(6) 0.2606(5) 0.4482(3) 0.0260(12) Uani 1 1 d . . .
H33A H -0.3090 0.2024 0.4727 0.031 Uiso 1 1 calc R . .
H33B H -0.4110 0.2817 0.4516 0.031 Uiso 1 1 calc R . .
C34 C -0.2007(6) 0.3666(5) 0.4801(3) 0.0270(12) Uani 1 1 d . . .
H34A H -0.2396 0.4362 0.4980 0.032 Uiso 1 1 calc R . .
H34B H -0.1380 0.3571 0.5196 0.032 Uiso 1 1 calc R . .
C35 C -0.1225(6) 0.3745(4) 0.4193(3) 0.0235(11) Uani 1 1 d . . .
H35A H -0.1574 0.4271 0.3954 0.028 Uiso 1 1 calc R . .
H35B H -0.0212 0.4017 0.4366 0.028 Uiso 1 1 calc R . .
C36 C -0.1539(7) 0.5238(6) 0.0554(4) 0.0469(18) Uani 1 1 d . . .
H36A H -0.1346 0.4532 0.0639 0.070 Uiso 1 1 calc R . .
H36B H -0.0792 0.5880 0.0829 0.070 Uiso 1 1 calc R . .
H36C H -0.1587 0.5160 0.0049 0.070 Uiso 1 1 calc R . .
C37 C -0.2905(6) 0.5455(5) 0.0777(3) 0.0310(13) Uani 1 1 d . . .
C38 C -0.4021(6) 0.4541(5) 0.0675(3) 0.0289(12) Uani 1 1 d . . .
H38 H -0.3889 0.3780 0.0486 0.035 Uiso 1 1 calc R . .
C39 C -0.5319(7) 0.4729(5) 0.0844(3) 0.0304(13) Uani 1 1 d . . .
H39 H -0.6068 0.4103 0.0762 0.037 Uiso 1 1 calc R . .
C40 C -0.5506(7) 0.5839(5) 0.1133(3) 0.0328(13) Uani 1 1 d . . .
H40 H -0.6384 0.5979 0.1254 0.039 Uiso 1 1 calc R . .
C41 C -0.4407(6) 0.6743(5) 0.1245(3) 0.0327(13) Uani 1 1 d . . .
H41 H -0.4531 0.7502 0.1451 0.039 Uiso 1 1 calc R . .
C42 C -0.3121(6) 0.6556(5) 0.1060(3) 0.0299(13) Uani 1 1 d . . .
H42 H -0.2387 0.7189 0.1129 0.036 Uiso 1 1 calc R . .

loop_
_atom_site_aniso_label
_atom_site_aniso_U_11
_atom_site_aniso_U_22
_atom_site_aniso_U_33
_atom_site_aniso_U_23
_atom_site_aniso_U_13
_atom_site_aniso_U_12
Nd1 0.01186(12) 0.01388(12) 0.01393(13) 0.00383(10) 0.00209(9) 0.00268(9)
I1 0.01670(16) 0.02356(17) 0.02090(17) 0.00090(14) -0.00317(13) 0.00364(13)
I2 0.01911(16) 0.02456(17) 0.01386(16) 0.00460(13) 0.00072(12) 0.00081(13)
P1 0.0127(5) 0.0130(6) 0.0136(6) 0.0045(5) 0.0021(4) 0.0024(4)
P2 0.0128(5) 0.0133(6) 0.0126(6) 0.0043(5) 0.0019(4) 0.0026(4)
Si1 0.0183(7) 0.0190(7) 0.0259(8) 0.0118(6) 0.0062(6) 0.0073(6)
Si2 0.0147(6) 0.0165(6) 0.0195(7) 0.0074(6) 0.0029(5) 0.0009(5)
O1 0.0151(17) 0.0182(17) 0.0207(19) -0.0004(15) 0.0044(14) 0.0056(14)
N1 0.0149(19) 0.017(2) 0.018(2) 0.0064(17) 0.0036(16) 0.0040(16)
N2 0.0154(19) 0.016(2) 0.016(2) 0.0065(17) 0.0029(16) 0.0030(16)
C1 0.014(2) 0.016(2) 0.014(2) 0.0063(19) 0.0003(18) 0.0031(18)
C2 0.022(2) 0.010(2) 0.014(2) 0.0053(18) 0.0045(19) 0.0048(18)
C3 0.026(3) 0.018(2) 0.018(3) 0.007(2) 0.003(2) 0.008(2)
C4 0.035(3) 0.023(3) 0.014(2) 0.002(2) -0.002(2) 0.007(2)
C5 0.039(3) 0.021(3) 0.018(3) 0.005(2) 0.009(2) 0.010(2)
C6 0.025(3) 0.022(3) 0.022(3) 0.008(2) 0.010(2) 0.007(2)
C7 0.019(2) 0.018(2) 0.015(2) 0.0037(19) 0.0025(19) 0.0045(19)
C8 0.014(2) 0.016(2) 0.019(2) 0.0078(19) 0.0029(19) 0.0042(18)
C9 0.016(2) 0.016(2) 0.018(2) 0.005(2) 0.0022(19) 0.0034(19)
C10 0.018(2) 0.019(2) 0.026(3) 0.008(2) 0.005(2) 0.005(2)
C11 0.016(2) 0.013(2) 0.026(3) 0.005(2) 0.000(2) 0.0035(19)
C12 0.025(3) 0.013(2) 0.020(3) 0.002(2) -0.001(2) 0.004(2)
C13 0.022(2) 0.016(2) 0.019(3) 0.007(2) 0.002(2) 0.005(2)
C14 0.011(2) 0.016(2) 0.018(2) 0.0058(19) 0.0037(18) 0.0033(18)
C15 0.029(3) 0.017(2) 0.018(3) 0.002(2) 0.000(2) 0.005(2)
C16 0.025(3) 0.021(3) 0.032(3) 0.011(2) 0.005(2) 0.009(2)
C17 0.018(2) 0.029(3) 0.029(3) 0.016(2) 0.001(2) 0.010(2)
C18 0.014(2) 0.029(3) 0.020(3) 0.010(2) -0.0009(19) 0.004(2)
C19 0.016(2) 0.019(2) 0.017(2) 0.006(2) -0.0009(19) 0.0012(19)
C20 0.020(2) 0.012(2) 0.015(2) 0.0038(18) 0.0016(19) 0.0031(19)
C21 0.020(2) 0.021(3) 0.018(3) 0.005(2) 0.001(2) 0.003(2)
C22 0.025(3) 0.023(3) 0.022(3) 0.005(2) -0.005(2) 0.002(2)
C23 0.035(3) 0.020(3) 0.018(3) 0.002(2) 0.004(2) 0.004(2)
C24 0.031(3) 0.019(3) 0.024(3) 0.007(2) 0.014(2) 0.004(2)
C25 0.019(2) 0.018(2) 0.023(3) 0.010(2) 0.003(2) 0.002(2)
C26 0.039(3) 0.021(3) 0.040(4) 0.009(3) 0.007(3) 0.011(3)
C27 0.020(3) 0.031(3) 0.047(4) 0.020(3) 0.010(3) 0.013(2)
C28 0.023(3) 0.037(3) 0.041(4) 0.026(3) 0.011(3) 0.012(2)
C29 0.020(3) 0.034(3) 0.026(3) 0.015(2) 0.008(2) 0.006(2)
C30 0.025(3) 0.023(3) 0.037(3) 0.012(3) -0.004(2) -0.004(2)
C31 0.019(2) 0.027(3) 0.028(3) 0.016(2) 0.006(2) 0.007(2)
C32 0.014(2) 0.032(3) 0.024(3) 0.005(2) 0.007(2) 0.005(2)
C33 0.028(3) 0.033(3) 0.019(3) 0.009(2) 0.007(2) 0.009(2)
C34 0.028(3) 0.028(3) 0.023(3) 0.003(2) 0.003(2) 0.008(2)
C35 0.024(3) 0.017(2) 0.029(3) 0.004(2) 0.006(2) 0.008(2)
C36 0.036(4) 0.037(4) 0.069(5) 0.014(4) 0.012(4) 0.013(3)
C37 0.029(3) 0.032(3) 0.032(3) 0.011(3) 0.000(3) 0.005(2)
C38 0.036(3) 0.021(3) 0.030(3) 0.009(2) 0.003(3) 0.006(2)
C39 0.039(3) 0.031(3) 0.019(3) 0.010(2) 0.003(2) -0.002(3)
C40 0.034(3) 0.039(3) 0.027(3) 0.013(3) 0.008(3) 0.005(3)
C41 0.036(3) 0.030(3) 0.031(3) 0.006(3) 0.008(3) 0.008(3)
C42 0.028(3) 0.024(3) 0.030(3) 0.002(2) -0.003(2) -0.003(2)

loop_
_atom_type_symbol
_atom_type_description
_atom_type_scat_dispersion_real
_atom_type_scat_dispersion_imag
_atom_type_scat_source
C C 0.0033 0.0016 'International Tables Vol C Tables 4.2.6.8 and 6.1.1.4'
H H 0.0000 0.0000 'International Tables Vol C Tables 4.2.6.8 and 6.1.1.4'
I I -0.4742 1.8119 'International Tables Vol C Tables 4.2.6.8 and 6.1.1.4'
N N 0.0061 0.0033 'International Tables Vol C Tables 4.2.6.8 and 6.1.1.4'
Nd Nd -0.1943 3.0179 'International Tables Vol C Tables 4.2.6.8 and 6.1.1.4'
O O 0.0106 0.0060 'International Tables Vol C Tables 4.2.6.8 and 6.1.1.4'
P P 0.1023 0.0942 'International Tables Vol C Tables 4.2.6.8 and 6.1.1.4'
Si Si 0.0817 0.0704 'International Tables Vol C Tables 4.2.6.8 and 6.1.1.4'

loop_
_geom_angle_atom_site_label_1
_geom_angle_atom_site_label_2
_geom_angle_atom_site_label_3
_geom_angle
_geom_angle_site_symmetry_1
_geom_angle_site_symmetry_3
N2 Nd1 N1 116.28(14) . .
N2 Nd1 O1 139.64(13) . .
N1 Nd1 O1 103.50(13) . .
N2 Nd1 C1 62.64(14) . .
N1 Nd1 C1 62.66(14) . .
O1 Nd1 C1 151.54(13) . .
N2 Nd1 I1 87.19(10) . .
N1 Nd1 I1 93.96(10) . .
O1 Nd1 I1 83.43(8) . .
C1 Nd1 I1 120.50(10) . .
N2 Nd1 I2 93.52(10) . .
N1 Nd1 I2 106.92(10) . .
O1 Nd1 I2 80.67(8) . .
C1 Nd1 I2 80.28(10) . .
I1 Nd1 I2 156.167(13) . .
N1 P1 C1 108.4(2) . .
N1 P1 C2 112.1(2) . .
C1 P1 C2 111.9(2) . .
N1 P1 C8 111.0(2) . .
C1 P1 C8 107.1(2) . .
C2 P1 C8 106.2(2) . .
N2 P2 C1 107.8(2) . .
N2 P2 C20 111.3(2) . .
C1 P2 C20 111.6(2) . .
N2 P2 C14 110.2(2) . .
C1 P2 C14 111.1(2) . .
C20 P2 C14 104.9(2) . .
N1 Si1 C28 113.3(2) . .
N1 Si1 C26 108.8(2) . .
C28 Si1 C26 107.7(3) . .
N1 Si1 C27 108.7(2) . .
C28 Si1 C27 108.6(3) . .
C26 Si1 C27 109.6(3) . .
N2 Si2 C30 112.0(2) . .
N2 Si2 C29 104.9(2) . .
C30 Si2 C29 109.1(3) . .
N2 Si2 C31 113.1(2) . .
C30 Si2 C31 109.9(3) . .
C29 Si2 C31 107.7(2) . .
C35 O1 C32 104.5(4) . .
C35 O1 Nd1 127.3(3) . .
C32 O1 Nd1 127.9(3) . .
P1 N1 Si1 127.6(3) . .
P1 N1 Nd1 102.78(19) . .
Si1 N1 Nd1 127.2(2) . .
P2 N2 Si2 136.5(3) . .
P2 N2 Nd1 102.49(19) . .
Si2 N2 Nd1 117.5(2) . .
P1 C1 P2 134.0(3) . .
P1 C1 Nd1 86.11(18) . .
P2 C1 Nd1 84.26(18) . .
P1 C1 H1 112.6 . .
P2 C1 H1 112.6 . .
Nd1 C1 H1 112.6 . .
C3 C2 C7 119.7(4) . .
C3 C2 P1 120.9(4) . .
C7 C2 P1 119.4(4) . .
C4 C3 C2 119.4(5) . .
C4 C3 H3 120.3 . .
C2 C3 H3 120.3 . .
C5 C4 C3 120.9(5) . .
C5 C4 H4 119.5 . .
C3 C4 H4 119.5 . .
C4 C5 C6 120.2(5) . .
C4 C5 H5 119.9 . .
C6 C5 H5 119.9 . .
C7 C6 C5 119.7(5) . .
C7 C6 H6 120.1 . .
C5 C6 H6 120.1 . .
C6 C7 C2 119.9(5) . .
C6 C7 H7 120.0 . .
C2 C7 H7 120.0 . .
C13 C8 C9 119.2(5) . .
C13 C8 P1 118.9(4) . .
C9 C8 P1 121.8(4) . .
C10 C9 C8 120.4(5) . .
C10 C9 H9 119.8 . .
C8 C9 H9 119.8 . .
C11 C10 C9 119.8(5) . .
C11 C10 H10 120.1 . .
C9 C10 H10 120.1 . .
C10 C11 C12 119.7(5) . .
C10 C11 H11 120.2 . .
C12 C11 H11 120.2 . .
C13 C12 C11 120.8(5) . .
C13 C12 H12 119.6 . .
C11 C12 H12 119.6 . .
C12 C13 C8 120.0(5) . .
C12 C13 H13 120.0 . .
C8 C13 H13 120.0 . .
C15 C14 C19 119.2(5) . .
C15 C14 P2 119.5(4) . .
C19 C14 P2 120.9(4) . .
C14 C15 C16 119.9(5) . .
C14 C15 H15 120.0 . .
C16 C15 H15 120.0 . .
C17 C16 C15 120.7(5) . .
C17 C16 H16 119.6 . .
C15 C16 H16 119.6 . .
C16 C17 C18 119.5(5) . .
C16 C17 H17 120.2 . .
C18 C17 H17 120.2 . .
C19 C18 C17 120.4(5) . .
C19 C18 H18 119.8 . .
C17 C18 H18 119.8 . .
C18 C19 C14 120.2(5) . .
C18 C19 H19 119.9 . .
C14 C19 H19 119.9 . .
C21 C20 C25 120.1(5) . .
C21 C20 P2 120.2(4) . .
C25 C20 P2 119.7(4) . .
C22 C21 C20 119.5(5) . .
C22 C21 H21 120.3 . .
C20 C21 H21 120.3 . .
C23 C22 C21 120.4(5) . .
C23 C22 H22 119.8 . .
C21 C22 H22 119.8 . .
C22 C23 C24 119.9(5) . .
C22 C23 H23 120.0 . .
C24 C23 H23 120.0 . .
C25 C24 C23 120.6(5) . .
C25 C24 H24 119.7 . .
C23 C24 H24 119.7 . .
C24 C25 C20 119.4(5) . .
C24 C25 H25 120.3 . .
C20 C25 H25 120.3 . .
Si1 C26 H26A 109.5 . .
Si1 C26 H26B 109.5 . .
H26A C26 H26B 109.5 . .
Si1 C26 H26C 109.5 . .
H26A C26 H26C 109.5 . .
H26B C26 H26C 109.5 . .
Si1 C27 H27A 109.5 . .
Si1 C27 H27B 109.5 . .
H27A C27 H27B 109.5 . .
Si1 C27 H27C 109.5 . .
H27A C27 H27C 109.5 . .
H27B C27 H27C 109.5 . .
Si1 C28 H28A 109.5 . .
Si1 C28 H28B 109.5 . .
H28A C28 H28B 109.5 . .
Si1 C28 H28C 109.5 . .
H28A C28 H28C 109.5 . .
H28B C28 H28C 109.5 . .
Si2 C29 H29A 109.5 . .
Si2 C29 H29B 109.5 . .
H29A C29 H29B 109.5 . .
Si2 C29 H29C 109.5 . .
H29A C29 H29C 109.5 . .
H29B C29 H29C 109.5 . .
Si2 C30 H30A 109.5 . .
Si2 C30 H30B 109.5 . .
H30A C30 H30B 109.5 . .
Si2 C30 H30C 109.5 . .
H30A C30 H30C 109.5 . .
H30B C30 H30C 109.5 . .
Si2 C31 H31A 109.5 . .
Si2 C31 H31B 109.5 . .
H31A C31 H31B 109.5 . .
Si2 C31 H31C 109.5 . .
H31A C31 H31C 109.5 . .
H31B C31 H31C 109.5 . .
O1 C32 C33 104.3(4) . .
O1 C32 H32A 110.9 . .
C33 C32 H32A 110.9 . .
O1 C32 H32B 110.9 . .
C33 C32 H32B 110.9 . .
H32A C32 H32B 108.9 . .
C32 C33 C34 104.0(4) . .
C32 C33 H33A 111.0 . .
C34 C33 H33A 111.0 . .
C32 C33 H33B 111.0 . .
C34 C33 H33B 111.0 . .
H33A C33 H33B 109.0 . .
C35 C34 C33 105.1(4) . .
C35 C34 H34A 110.7 . .
C33 C34 H34A 110.7 . .
C35 C34 H34B 110.7 . .
C33 C34 H34B 110.7 . .
H34A C34 H34B 108.8 . .
O1 C35 C34 104.0(4) . .
O1 C35 H35A 111.0 . .
C34 C35 H35A 111.0 . .
O1 C35 H35B 111.0 . .
C34 C35 H35B 111.0 . .
H35A C35 H35B 109.0 . .
C37 C36 H36A 109.5 . .
C37 C36 H36B 109.5 . .
H36A C36 H36B 109.5 . .
C37 C36 H36C 109.5 . .
H36A C36 H36C 109.5 . .
H36B C36 H36C 109.5 . .
C42 C37 C38 118.1(6) . .
C42 C37 C36 121.2(6) . .
C38 C37 C36 120.6(6) . .
C39 C38 C37 121.4(5) . .
C39 C38 H38 119.3 . .
C37 C38 H38 119.3 . .
C40 C39 C38 119.4(6) . .
C40 C39 H39 120.3 . .
C38 C39 H39 120.3 . .
C41 C40 C39 119.6(6) . .
C41 C40 H40 120.2 . .
C39 C40 H40 120.2 . .
C40 C41 C42 121.0(6) . .
C40 C41 H41 119.5 . .
C42 C41 H41 119.5 . .
C37 C42 C41 120.5(5) . .
C37 C42 H42 119.8 . .
C41 C42 H42 119.8 . .

loop_
_geom_bond_atom_site_label_1
_geom_bond_atom_site_label_2
_geom_bond_distance
_geom_bond_site_symmetry_2
Nd1 N2 2.356(4) .
Nd1 N1 2.396(4) .
Nd1 O1 2.497(3) .
Nd1 C1 2.786(5) .
Nd1 I1 3.1203(6) .
Nd1 I2 3.1387(7) .
P1 N1 1.621(4) .
P1 C1 1.725(5) .
P1 C2 1.808(5) .
P1 C8 1.827(5) .
P2 N2 1.610(4) .
P2 C1 1.728(5) .
P2 C20 1.801(5) .
P2 C14 1.810(5) .
Si1 N1 1.745(4) .
Si1 C28 1.863(6) .
Si1 C26 1.864(6) .
Si1 C27 1.864(6) .
Si2 N2 1.734(4) .
Si2 C30 1.855(6) .
Si2 C29 1.867(5) .
Si2 C31 1.868(5) .
O1 C35 1.456(6) .
O1 C32 1.463(6) .
C1 H1 1.0000 .
C2 C3 1.397(7) .
C2 C7 1.403(7) .
C3 C4 1.381(7) .
C3 H3 0.9500 .
C4 C5 1.378(8) .
C4 H4 0.9500 .
C5 C6 1.390(8) .
C5 H5 0.9500 .
C6 C7 1.387(7) .
C6 H6 0.9500 .
C7 H7 0.9500 .
C8 C13 1.397(7) .
C8 C9 1.398(7) .
C9 C10 1.398(7) .
C9 H9 0.9500 .
C10 C11 1.384(7) .
C10 H10 0.9500 .
C11 C12 1.395(7) .
C11 H11 0.9500 .
C12 C13 1.377(7) .
C12 H12 0.9500 .
C13 H13 0.9500 .
C14 C15 1.384(7) .
C14 C19 1.405(7) .
C15 C16 1.388(7) .
C15 H15 0.9500 .
C16 C17 1.377(8) .
C16 H16 0.9500 .
C17 C18 1.388(8) .
C17 H17 0.9500 .
C18 C19 1.372(7) .
C18 H18 0.9500 .
C19 H19 0.9500 .
C20 C21 1.399(7) .
C20 C25 1.402(7) .
C21 C22 1.391(7) .
C21 H21 0.9500 .
C22 C23 1.386(8) .
C22 H22 0.9500 .
C23 C24 1.390(8) .
C23 H23 0.9500 .
C24 C25 1.384(7) .
C24 H24 0.9500 .
C25 H25 0.9500 .
C26 H26A 0.9800 .
C26 H26B 0.9800 .
C26 H26C 0.9800 .
C27 H27A 0.9800 .
C27 H27B 0.9800 .
C27 H27C 0.9800 .
C28 H28A 0.9800 .
C28 H28B 0.9800 .
C28 H28C 0.9800 .
C29 H29A 0.9800 .
C29 H29B 0.9800 .
C29 H29C 0.9800 .
C30 H30A 0.9800 .
C30 H30B 0.9800 .
C30 H30C 0.9800 .
C31 H31A 0.9800 .
C31 H31B 0.9800 .
C31 H31C 0.9800 .
C32 C33 1.527(7) .
C32 H32A 0.9900 .
C32 H32B 0.9900 .
C33 C34 1.542(8) .
C33 H33A 0.9900 .
C33 H33B 0.9900 .
C34 C35 1.525(7) .
C34 H34A 0.9900 .
C34 H34B 0.9900 .
C35 H35A 0.9900 .
C35 H35B 0.9900 .
C36 C37 1.502(9) .
C36 H36A 0.9800 .
C36 H36B 0.9800 .
C36 H36C 0.9800 .
C37 C42 1.385(8) .
C37 C38 1.405(8) .
C38 C39 1.394(8) .
C38 H38 0.9500 .
C39 C40 1.387(9) .
C39 H39 0.9500 .
C40 C41 1.384(8) .
C40 H40 0.9500 .
C41 C42 1.391(8) .
C41 H41 0.9500 .
C42 H42 0.9500 .

loop_
_geom_torsion_atom_site_label_1
_geom_torsion_atom_site_label_2
_geom_torsion_atom_site_label_3
_geom_torsion_atom_site_label_4
_geom_torsion
_geom_torsion_site_symmetry_1
_geom_torsion_site_symmetry_2
_geom_torsion_site_symmetry_3
_geom_torsion_site_symmetry_4
N2 Nd1 O1 C35 130.2(4) . . . .
N1 Nd1 O1 C35 -59.5(4) . . . .
C1 Nd1 O1 C35 -2.7(5) . . . .
I1 Nd1 O1 C35 -152.0(4) . . . .
I2 Nd1 O1 C35 45.8(4) . . . .
N2 Nd1 O1 C32 -42.3(5) . . . .
N1 Nd1 O1 C32 128.0(4) . . . .
C1 Nd1 O1 C32 -175.2(4) . . . .
I1 Nd1 O1 C32 35.5(4) . . . .
I2 Nd1 O1 C32 -126.7(4) . . . .
C1 P1 N1 Si1 161.8(3) . . . .
C2 P1 N1 Si1 -74.2(4) . . . .
C8 P1 N1 Si1 44.4(4) . . . .
C1 P1 N1 Nd1 -1.4(3) . . . .
C2 P1 N1 Nd1 122.6(2) . . . .
C8 P1 N1 Nd1 -118.8(2) . . . .
C28 Si1 N1 P1 36.8(4) . . . .
C26 Si1 N1 P1 -82.9(4) . . . .
C27 Si1 N1 P1 157.7(3) . . . .
C28 Si1 N1 Nd1 -163.9(3) . . . .
C26 Si1 N1 Nd1 76.4(3) . . . .
C27 Si1 N1 Nd1 -43.0(4) . . . .
N2 Nd1 N1 P1 -32.7(2) . . . .
O1 Nd1 N1 P1 154.27(18) . . . .
C1 Nd1 N1 P1 0.93(17) . . . .
I1 Nd1 N1 P1 -121.54(17) . . . .
I2 Nd1 N1 P1 70.09(19) . . . .
N2 Nd1 N1 Si1 164.0(2) . . . .
O1 Nd1 N1 Si1 -9.0(3) . . . .
C1 Nd1 N1 Si1 -162.4(3) . . . .
I1 Nd1 N1 Si1 75.1(3) . . . .
I2 Nd1 N1 Si1 -93.2(3) . . . .
C1 P2 N2 Si2 -140.3(4) . . . .
C20 P2 N2 Si2 96.9(4) . . . .
C14 P2 N2 Si2 -18.9(4) . . . .
C1 P2 N2 Nd1 16.8(2) . . . .
C20 P2 N2 Nd1 -105.9(2) . . . .
C14 P2 N2 Nd1 138.2(2) . . . .
C30 Si2 N2 P2 -83.4(4) . . . .
C29 Si2 N2 P2 158.5(4) . . . .
C31 Si2 N2 P2 41.5(5) . . . .
C30 Si2 N2 Nd1 122.0(3) . . . .
C29 Si2 N2 Nd1 3.8(3) . . . .
C31 Si2 N2 Nd1 -113.2(3) . . . .
N1 Nd1 N2 P2 22.6(2) . . . .
O1 Nd1 N2 P2 -167.95(15) . . . .
C1 Nd1 N2 P2 -11.08(17) . . . .
I1 Nd1 N2 P2 115.62(18) . . . .
I2 Nd1 N2 P2 -88.24(18) . . . .
N1 Nd1 N2 Si2 -174.96(19) . . . .
O1 Nd1 N2 Si2 -5.5(3) . . . .
C1 Nd1 N2 Si2 151.4(3) . . . .
I1 Nd1 N2 Si2 -81.9(2) . . . .
I2 Nd1 N2 Si2 74.2(2) . . . .
N1 P1 C1 P2 79.4(4) . . . .
C2 P1 C1 P2 -44.7(4) . . . .
C8 P1 C1 P2 -160.8(4) . . . .
N1 P1 C1 Nd1 1.2(2) . . . .
C2 P1 C1 Nd1 -122.91(19) . . . .
C8 P1 C1 Nd1 121.07(18) . . . .
N2 P2 C1 P1 -92.8(4) . . . .
C20 P2 C1 P1 29.7(5) . . . .
C14 P2 C1 P1 146.4(4) . . . .
N2 P2 C1 Nd1 -13.9(2) . . . .
C20 P2 C1 Nd1 108.6(2) . . . .
C14 P2 C1 Nd1 -134.68(18) . . . .
N2 Nd1 C1 P1 145.1(2) . . . .
N1 Nd1 C1 P1 -0.86(16) . . . .
O1 Nd1 C1 P1 -67.1(3) . . . .
I1 Nd1 C1 P1 76.77(18) . . . .
I2 Nd1 C1 P1 -115.75(17) . . . .
N2 Nd1 C1 P2 10.12(15) . . . .
N1 Nd1 C1 P2 -135.9(2) . . . .
O1 Nd1 C1 P2 157.87(19) . . . .
I1 Nd1 C1 P2 -58.23(19) . . . .
I2 Nd1 C1 P2 109.25(16) . . . .
N1 P1 C2 C3 -14.7(5) . . . .
C1 P1 C2 C3 107.3(4) . . . .
C8 P1 C2 C3 -136.2(4) . . . .
N1 P1 C2 C7 166.3(4) . . . .
C1 P1 C2 C7 -71.7(4) . . . .
C8 P1 C2 C7 44.9(4) . . . .
C7 C2 C3 C4 -2.0(7) . . . .
P1 C2 C3 C4 179.1(4) . . . .
C2 C3 C4 C5 -1.0(8) . . . .
C3 C4 C5 C6 1.9(8) . . . .
C4 C5 C6 C7 0.3(8) . . . .
C5 C6 C7 C2 -3.3(7) . . . .
C3 C2 C7 C6 4.1(7) . . . .
P1 C2 C7 C6 -176.9(4) . . . .
N1 P1 C8 C13 71.6(4) . . . .
C1 P1 C8 C13 -46.6(4) . . . .
C2 P1 C8 C13 -166.3(4) . . . .
N1 P1 C8 C9 -106.4(4) . . . .
C1 P1 C8 C9 135.4(4) . . . .
C2 P1 C8 C9 15.7(5) . . . .
C13 C8 C9 C10 1.6(7) . . . .
P1 C8 C9 C10 179.6(4) . . . .
C8 C9 C10 C11 0.4(7) . . . .
C9 C10 C11 C12 -2.4(7) . . . .
C10 C11 C12 C13 2.5(7) . . . .
C11 C12 C13 C8 -0.5(7) . . . .
C9 C8 C13 C12 -1.5(7) . . . .
P1 C8 C13 C12 -179.6(4) . . . .
N2 P2 C14 C15 86.9(4) . . . .
C1 P2 C14 C15 -153.7(4) . . . .
C20 P2 C14 C15 -33.0(5) . . . .
N2 P2 C14 C19 -86.0(4) . . . .
C1 P2 C14 C19 33.4(5) . . . .
C20 P2 C14 C19 154.2(4) . . . .
C19 C14 C15 C16 0.5(8) . . . .
P2 C14 C15 C16 -172.5(4) . . . .
C14 C15 C16 C17 0.4(8) . . . .
C15 C16 C17 C18 -1.3(8) . . . .
C16 C17 C18 C19 1.5(8) . . . .
C17 C18 C19 C14 -0.6(8) . . . .
C15 C14 C19 C18 -0.4(7) . . . .
P2 C14 C19 C18 172.5(4) . . . .
N2 P2 C20 C21 7.8(5) . . . .
C1 P2 C20 C21 -112.7(4) . . . .
C14 P2 C20 C21 126.9(4) . . . .
N2 P2 C20 C25 -171.3(4) . . . .
C1 P2 C20 C25 68.2(4) . . . .
C14 P2 C20 C25 -52.2(4) . . . .
C25 C20 C21 C22 -0.1(7) . . . .
P2 C20 C21 C22 -179.2(4) . . . .
C20 C21 C22 C23 -0.6(8) . . . .
C21 C22 C23 C24 1.1(8) . . . .
C22 C23 C24 C25 -0.9(8) . . . .
C23 C24 C25 C20 0.2(8) . . . .
C21 C20 C25 C24 0.4(7) . . . .
P2 C20 C25 C24 179.4(4) . . . .
C35 O1 C32 C33 -41.7(5) . . . .
Nd1 O1 C32 C33 132.1(4) . . . .
O1 C32 C33 C34 25.1(5) . . . .
C32 C33 C34 C35 -0.4(6) . . . .
C32 O1 C35 C34 41.2(5) . . . .
Nd1 O1 C35 C34 -132.7(4) . . . .
C33 C34 C35 O1 -24.5(5) . . . .
C42 C37 C38 C39 0.7(9) . . . .
C36 C37 C38 C39 -176.6(6) . . . .
C37 C38 C39 C40 -1.3(9) . . . .
C38 C39 C40 C41 0.4(9) . . . .
C39 C40 C41 C42 1.2(9) . . . .
C38 C37 C42 C41 0.8(9) . . . .
C36 C37 C42 C41 178.1(6) . . . .
C40 C41 C42 C37 -1.8(10) . . . .
